data_4024638
loop_
_publ_author_name
'Hai-Yu Hu'
'Wei Xue'
'Zhi-Qiang Hu'
'Jun-Feng Xiang'
'Chuan-Feng Chen'
'Sheng-Gui He'

_publ_section_title
;
Probing the Dynamic Environment-Associated Conformational Conversion from
Secondary to Supersecondary Structures in Oligo(phenanthroline
dicarboxamide)s
;
_journal_name_full 'Journal of Organic Chemistry'
_journal_page_first 4949
_journal_page_last 4957
_journal_paper_doi 10.1021/jo900647d
_journal_volume 74
_journal_year 2009
_chemical_formula_moiety 'C90 H92 N12 O13'
_chemical_formula_sum 'C90 H92 N12 O13'
_chemical_formula_weight 1548.69
_chemical_name_systematic
; 
 ? 
;
_space_group_IT_number 2
_symmetry_cell_setting triclinic
_symmetry_space_group_name_Hall '-P 1'
_symmetry_space_group_name_H-M 'P -1'
_atom_sites_solution_hydrogens geom
_atom_sites_solution_primary direct
_atom_sites_solution_secondary difmap
_audit_creation_method SHELXL-97
_cell_angle_alpha 117.56(3)
_cell_angle_beta 91.60(3)
_cell_angle_gamma 103.68(3)
_cell_formula_units_Z 2
_cell_length_a 13.257(3)
_cell_length_b 18.769(4)
_cell_length_c 19.131(4)
_cell_measurement_temperature 293(2)
_cell_measurement_theta_max 25
_cell_measurement_theta_min 1.22
_cell_volume 4047.9(15)
_computing_cell_refinement 'Rapid Auto(Rigaku 2001)'
_computing_data_collection 'Rapid Auto(Rigaku 2001)'
_computing_data_reduction 'Rapid Auto(Rigaku 2001)'
_computing_structure_refinement 'SHELXL-97 (Sheldrick, 1997)'
_computing_structure_solution 'SHELXS-97 (Sheldrick, 1990)'
_diffrn_ambient_temperature 293(2)
_diffrn_measured_fraction_theta_full 0.930
_diffrn_measured_fraction_theta_max 0.930
_diffrn_measurement_device_type 'Rigaku Raxis Rapid IP'
_diffrn_measurement_method oscillation
_diffrn_radiation_monochromator graphite
_diffrn_radiation_source 'Rotating Anode'
_diffrn_radiation_type MoK\a
_diffrn_radiation_wavelength 0.71073
_diffrn_reflns_av_R_equivalents 0.1276
_diffrn_reflns_av_sigmaI/netI 0.1787
_diffrn_reflns_limit_h_max 15
_diffrn_reflns_limit_h_min -14
_diffrn_reflns_limit_k_max 22
_diffrn_reflns_limit_k_min -22
_diffrn_reflns_limit_l_max 22
_diffrn_reflns_limit_l_min -22
_diffrn_reflns_number 22017
_diffrn_reflns_theta_full 25.00
_diffrn_reflns_theta_max 25.00
_diffrn_reflns_theta_min 1.22
_exptl_absorpt_coefficient_mu 0.086
_exptl_absorpt_correction_T_max 1.2136
_exptl_absorpt_correction_T_min 0.8004
_exptl_absorpt_correction_type empirical
_exptl_absorpt_process_details abscor
_exptl_crystal_colour colorless
_exptl_crystal_density_diffrn 1.163
_exptl_crystal_density_method 'not measured'
_exptl_crystal_description platelet
_exptl_crystal_F_000 1416
_exptl_crystal_size_max 0.42
_exptl_crystal_size_mid 0.39
_exptl_crystal_size_min 0.12
_refine_diff_density_max 0.486
_refine_diff_density_min -0.430
_refine_diff_density_rms 0.122
_refine_ls_extinction_method none
_refine_ls_goodness_of_fit_ref 1.192
_refine_ls_hydrogen_treatment mixed
_refine_ls_matrix_type full
_refine_ls_number_parameters 1047
_refine_ls_number_reflns 13276
_refine_ls_number_restraints 0
_refine_ls_restrained_S_all 1.192
_refine_ls_R_factor_all 0.2907
_refine_ls_R_factor_gt 0.1666
_refine_ls_shift/su_max 0.019
_refine_ls_shift/su_mean 0.004
_refine_ls_structure_factor_coef Fsqd
_refine_ls_weighting_details 'calc w=1/[\s^2^(Fo^2^)+(0.1101P)^2^+11.0122P] where P=(Fo^2^+2Fc^2^)/3'
_refine_ls_weighting_scheme calc
_refine_ls_wR_factor_gt 0.3297
_refine_ls_wR_factor_ref 0.3913
_reflns_number_gt 5872
_reflns_number_total 13276
_reflns_threshold_expression >2sigma(I)
_cod_data_source_file jo900647d_si_003.cif
_cod_data_source_block shelxl
_cod_original_sg_symbol_H-M P-1
_cod_database_code 4024638

loop_
_symmetry_equiv_pos_as_xyz
'x, y, z'
'-x, -y, -z'

loop_
_atom_site_label
_atom_site_type_symbol
_atom_site_fract_x
_atom_site_fract_y
_atom_site_fract_z
_atom_site_U_iso_or_equiv
_atom_site_adp_type
_atom_site_occupancy
_atom_site_symmetry_multiplicity
_atom_site_calc_flag
_atom_site_refinement_flags
_atom_site_disorder_assembly
_atom_site_disorder_group
N1 N 0.2188(6) 0.6897(5) -0.0638(5) 0.052(2) Uani 1 1 d . . .
H1A H 0.2432 0.6825 -0.0262 0.063 Uiso 1 1 calc R . .
N2 N 0.4022(6) 0.6434(5) -0.0550(5) 0.043(2) Uani 1 1 d . . .
N3 N 0.4715(6) 0.6282(5) 0.0766(5) 0.046(2) Uani 1 1 d . . .
N4 N 0.3538(6) 0.6483(5) 0.2013(4) 0.046(2) Uani 1 1 d . . .
H4A H 0.3317 0.6506 0.1599 0.056 Uiso 1 1 calc R . .
N5 N 0.2362(6) 0.7655(5) 0.2548(5) 0.044(2) Uani 1 1 d . . .
H5A H 0.2865 0.7668 0.2276 0.053 Uiso 1 1 calc R . .
N6 N 0.2786(6) 0.8520(4) 0.1736(4) 0.0376(18) Uani 1 1 d . . .
N7 N 0.4516(6) 0.8496(5) 0.0980(4) 0.0410(19) Uani 1 1 d . . .
N8 N 0.6185(6) 0.8263(5) 0.1557(4) 0.049(2) Uani 1 1 d . . .
H8A H 0.5627 0.8350 0.1759 0.059 Uiso 1 1 calc R . .
N9 N 0.5843(6) 0.8482(5) 0.3103(5) 0.047(2) Uani 1 1 d . . .
H9A H 0.5477 0.8111 0.3209 0.056 Uiso 1 1 calc R . .
N10 N 0.4502(6) 0.8669(5) 0.4103(4) 0.042(2) Uani 1 1 d . . .
N11 N 0.4240(6) 0.7639(5) 0.4769(5) 0.046(2) Uani 1 1 d . . .
N12 N 0.5363(7) 0.6506(6) 0.4336(5) 0.062(3) Uani 1 1 d . . .
H12A H 0.5208 0.6725 0.4054 0.075 Uiso 1 1 calc R . .
O1 O 0.2562(6) 0.6905(6) -0.1792(5) 0.082(3) Uani 1 1 d . . .
O2 O 0.5894(6) 0.6123(5) -0.2318(4) 0.071(2) Uani 1 1 d . . .
O3 O 0.7474(5) 0.5615(5) 0.0778(4) 0.058(2) Uani 1 1 d . . .
O4 O 0.4965(5) 0.6509(5) 0.2717(4) 0.061(2) Uani 1 1 d . . .
O5 O 0.1067(6) 0.8280(6) 0.3037(5) 0.081(3) Uani 1 1 d . . .
O6 O 0.0768(6) 0.9806(5) 0.1495(5) 0.081(3) Uani 1 1 d . . .
O7 O 0.4556(6) 0.9043(5) -0.0891(4) 0.074(2) Uani 1 1 d . . .
O8 O 0.6890(6) 0.8036(5) 0.0419(4) 0.064(2) Uani 1 1 d . . .
O9 O 0.5733(6) 0.9621(4) 0.3012(4) 0.063(2) Uani 1 1 d . . .
O10 O 0.2733(6) 1.0357(4) 0.4641(4) 0.060(2) Uani 1 1 d . . .
O11 O 0.1812(6) 0.7526(6) 0.6050(5) 0.089(3) Uani 1 1 d . . .
O12 O 0.4827(7) 0.6220(6) 0.5317(5) 0.089(3) Uani 1 1 d . . .
C1 C 0.1216(8) 0.7115(7) -0.0561(6) 0.055(3) Uani 1 1 d . . .
C2 C 0.0664(9) 0.7038(7) 0.0009(6) 0.065(3) Uani 1 1 d . . .
H2 H 0.0925 0.6843 0.0322 0.078 Uiso 1 1 calc R . .
C3 C -0.0276(9) 0.7247(9) 0.0124(8) 0.082(4) Uani 1 1 d . . .
H3 H -0.0640 0.7197 0.0515 0.098 Uiso 1 1 calc R . .
C4 C -0.0666(11) 0.7530(10) -0.0345(9) 0.094(5) Uani 1 1 d . . .
H4 H -0.1288 0.7684 -0.0269 0.113 Uiso 1 1 calc R . .
C5 C -0.0121(11) 0.7580(10) -0.0921(10) 0.099(5) Uani 1 1 d . . .
H5 H -0.0400 0.7744 -0.1256 0.119 Uiso 1 1 calc R . .
C6 C 0.0821(10) 0.7398(9) -0.1025(8) 0.083(4) Uani 1 1 d . . .
H6 H 0.1191 0.7465 -0.1407 0.100 Uiso 1 1 calc R . .
C7 C 0.2771(8) 0.6792(6) -0.1232(6) 0.053(3) Uani 1 1 d . . .
C8 C 0.3739(8) 0.6531(6) -0.1178(6) 0.046(2) Uani 1 1 d . . .
C9 C 0.4309(8) 0.6402(7) -0.1807(6) 0.056(3) Uani 1 1 d . . .
H9 H 0.4067 0.6447 -0.2242 0.067 Uiso 1 1 calc R . .
C10 C 0.5238(8) 0.6208(7) -0.1768(6) 0.053(3) Uani 1 1 d . . .
C11 C 0.5561(7) 0.6088(6) -0.1128(6) 0.044(2) Uani 1 1 d . . .
C12 C 0.6504(9) 0.5885(7) -0.1086(6) 0.058(3) Uani 1 1 d . . .
H12 H 0.6914 0.5820 -0.1486 0.070 Uiso 1 1 calc R . .
C13 C 0.6819(8) 0.5785(7) -0.0477(6) 0.055(3) Uani 1 1 d . . .
H13 H 0.7431 0.5626 -0.0468 0.066 Uiso 1 1 calc R . .
C14 C 0.6227(7) 0.5917(5) 0.0158(5) 0.038(2) Uani 1 1 d . . .
C15 C 0.6579(7) 0.5849(6) 0.0823(6) 0.043(2) Uani 1 1 d . . .
C16 C 0.6036(7) 0.6032(6) 0.1441(6) 0.045(3) Uani 1 1 d . . .
H16 H 0.6281 0.6024 0.1896 0.055 Uiso 1 1 calc R . .
C17 C 0.5102(8) 0.6234(6) 0.1385(6) 0.044(2) Uani 1 1 d . . .
C18 C 0.5269(7) 0.6113(6) 0.0147(6) 0.039(2) Uani 1 1 d . . .
C19 C 0.4919(8) 0.6211(6) -0.0531(5) 0.045(2) Uani 1 1 d . . .
C20 C 0.4517(8) 0.6420(6) 0.2097(5) 0.040(2) Uani 1 1 d . . .
C21 C 0.2845(7) 0.6514(6) 0.2582(5) 0.038(2) Uani 1 1 d . . .
C22 C 0.2748(9) 0.5955(7) 0.2875(6) 0.059(3) Uani 1 1 d . . .
H22 H 0.3153 0.5580 0.2710 0.071 Uiso 1 1 calc R . .
C23 C 0.2073(9) 0.5934(8) 0.3402(7) 0.065(3) Uani 1 1 d . . .
H23 H 0.2019 0.5550 0.3587 0.078 Uiso 1 1 calc R . .
C24 C 0.1491(8) 0.6481(7) 0.3645(6) 0.057(3) Uani 1 1 d . . .
H24 H 0.1028 0.6468 0.3997 0.068 Uiso 1 1 calc R . .
C25 C 0.1567(7) 0.7064(7) 0.3380(5) 0.049(3) Uani 1 1 d . . .
H25 H 0.1159 0.7436 0.3558 0.059 Uiso 1 1 calc R . .
C26 C 0.2247(7) 0.7092(6) 0.2853(5) 0.039(2) Uani 1 1 d . . .
C27 C 0.1782(8) 0.8167(7) 0.2632(6) 0.047(3) Uani 1 1 d . . .
C28 C 0.1988(7) 0.8629(6) 0.2148(5) 0.044(2) Uani 1 1 d . . .
C29 C 0.1292(8) 0.9061(6) 0.2117(6) 0.050(3) Uani 1 1 d . . .
H29 H 0.0766 0.9125 0.2434 0.060 Uiso 1 1 calc R . .
C30 C 0.1392(8) 0.9402(8) 0.1598(7) 0.061(3) Uani 1 1 d . . .
C31 C 0.2186(8) 0.9263(7) 0.1117(6) 0.053(3) Uani 1 1 d . . .
C32 C 0.2273(9) 0.9519(7) 0.0519(7) 0.066(3) Uani 1 1 d . . .
H32 H 0.1815 0.9800 0.0457 0.079 Uiso 1 1 calc R . .
C33 C 0.3013(9) 0.9357(8) 0.0044(7) 0.066(3) Uani 1 1 d . . .
H33 H 0.3023 0.9490 -0.0369 0.080 Uiso 1 1 calc R . .
C34 C 0.3784(8) 0.8986(6) 0.0158(6) 0.049(3) Uani 1 1 d . . .
C35 C 0.4598(9) 0.8854(6) -0.0293(6) 0.051(3) Uani 1 1 d . . .
C36 C 0.5363(8) 0.8570(6) -0.0094(6) 0.051(3) Uani 1 1 d . . .
H36 H 0.5913 0.8481 -0.0385 0.061 Uiso 1 1 calc R . .
C37 C 0.5302(8) 0.8416(6) 0.0559(6) 0.044(2) Uani 1 1 d . . .
C38 C 0.3756(7) 0.8766(5) 0.0773(5) 0.040(2) Uani 1 1 d . . .
C39 C 0.2891(7) 0.8861(6) 0.1233(6) 0.041(2) Uani 1 1 d . . .
C40 C 0.6207(8) 0.8209(6) 0.0831(6) 0.045(2) Uani 1 1 d . . .
C41 C 0.6947(7) 0.8198(6) 0.2023(6) 0.040(2) Uani 1 1 d . . .
C42 C 0.7859(8) 0.7991(6) 0.1760(6) 0.049(3) Uani 1 1 d . . .
H42 H 0.7970 0.7882 0.1246 0.059 Uiso 1 1 calc R . .
C43 C 0.8593(7) 0.7947(7) 0.2242(7) 0.057(3) Uani 1 1 d . . .
H43 H 0.9205 0.7820 0.2060 0.068 Uiso 1 1 calc R . .
C44 C 0.8429(9) 0.8088(7) 0.2998(7) 0.066(3) Uani 1 1 d . . .
H44 H 0.8919 0.8043 0.3322 0.080 Uiso 1 1 calc R . .
C45 C 0.7544(9) 0.8294(7) 0.3266(7) 0.064(3) Uani 1 1 d . . .
H45 H 0.7448 0.8413 0.3784 0.077 Uiso 1 1 calc R . .
C46 C 0.6791(7) 0.8331(6) 0.2787(6) 0.047(3) Uani 1 1 d . . .
C47 C 0.5467(7) 0.9121(6) 0.3249(6) 0.042(2) Uani 1 1 d . . .
C48 C 0.4624(7) 0.9186(6) 0.3795(5) 0.041(2) Uani 1 1 d . . .
C49 C 0.4083(8) 0.9770(6) 0.3944(5) 0.046(3) Uani 1 1 d . . .
H49 H 0.4219 1.0120 0.3717 0.055 Uiso 1 1 calc R . .
C50 C 0.3332(8) 0.9824(6) 0.4438(6) 0.045(2) Uani 1 1 d . . .
C51 C 0.3142(7) 0.9255(6) 0.4754(5) 0.043(2) Uani 1 1 d . . .
C52 C 0.2341(8) 0.9242(7) 0.5239(6) 0.056(3) Uani 1 1 d . . .
H52 H 0.1925 0.9606 0.5352 0.068 Uiso 1 1 calc R . .
C53 C 0.2192(8) 0.8699(7) 0.5532(6) 0.056(3) Uani 1 1 d . . .
H53 H 0.1672 0.8697 0.5848 0.067 Uiso 1 1 calc R . .
C54 C 0.2795(8) 0.8143(7) 0.5375(6) 0.050(3) Uani 1 1 d . . .
C55 C 0.2648(9) 0.7531(8) 0.5645(7) 0.066(3) Uani 1 1 d . . .
C56 C 0.3290(8) 0.7031(7) 0.5508(6) 0.055(3) Uani 1 1 d . . .
H56 H 0.3210 0.6649 0.5697 0.066 Uiso 1 1 calc R . .
C57 C 0.4073(8) 0.7127(7) 0.5068(6) 0.052(3) Uani 1 1 d . . .
C58 C 0.3605(8) 0.8142(7) 0.4922(5) 0.047(3) Uani 1 1 d . . .
C59 C 0.3763(8) 0.8715(6) 0.4593(5) 0.044(2) Uani 1 1 d . . .
C60 C 0.4786(9) 0.6568(7) 0.4916(7) 0.059(3) Uani 1 1 d . . .
C61 C 0.6189(9) 0.6131(8) 0.4128(7) 0.062(3) Uani 1 1 d . . .
C62 C 0.6365(10) 0.5562(8) 0.4356(7) 0.076(4) Uani 1 1 d . . .
H62 H 0.5917 0.5396 0.4653 0.091 Uiso 1 1 calc R . .
C63 C 0.7202(13) 0.5252(10) 0.4140(11) 0.110(5) Uani 1 1 d . . .
H63 H 0.7305 0.4854 0.4274 0.131 Uiso 1 1 calc R . .
C64 C 0.7888(16) 0.5504(12) 0.3735(10) 0.123(7) Uani 1 1 d . . .
H64 H 0.8459 0.5287 0.3601 0.147 Uiso 1 1 calc R . .
C65 C 0.7742(13) 0.6082(10) 0.3521(8) 0.101(5) Uani 1 1 d . . .
H65 H 0.8215 0.6262 0.3247 0.122 Uiso 1 1 calc R . .
C66 C 0.6900(10) 0.6386(9) 0.3713(7) 0.077(4) Uani 1 1 d . . .
H66 H 0.6797 0.6773 0.3565 0.092 Uiso 1 1 calc R . .
C67 C 0.5713(9) 0.6389(8) -0.2902(7) 0.069(3) Uani 1 1 d . . .
H67A H 0.5515 0.6908 -0.2653 0.082 Uiso 1 1 calc R . .
H67B H 0.5153 0.5966 -0.3331 0.082 Uiso 1 1 calc R . .
C68 C 0.6723(10) 0.6514(10) -0.3217(9) 0.086(4) Uani 1 1 d . . .
H68 H 0.6601 0.6675 -0.3624 0.103 Uiso 1 1 calc R . .
C69 C 0.7010(13) 0.5682(10) -0.3636(9) 0.112(6) Uani 1 1 d . . .
H69A H 0.7513 0.5716 -0.3978 0.168 Uiso 1 1 calc R . .
H69B H 0.6388 0.5235 -0.3948 0.168 Uiso 1 1 calc R . .
H69C H 0.7307 0.5576 -0.3242 0.168 Uiso 1 1 calc R . .
C70 C 0.7603(13) 0.7196(12) -0.2600(11) 0.146(7) Uani 1 1 d . . .
H70A H 0.7357 0.7673 -0.2283 0.219 Uiso 1 1 calc R . .
H70B H 0.8161 0.7351 -0.2856 0.219 Uiso 1 1 calc R . .
H70C H 0.7859 0.7004 -0.2263 0.219 Uiso 1 1 calc R . .
C71 C 0.7940(7) 0.5579(7) 0.1447(6) 0.052(3) Uani 1 1 d . . .
H71A H 0.7436 0.5206 0.1574 0.062 Uiso 1 1 calc R . .
H71B H 0.8148 0.6132 0.1912 0.062 Uiso 1 1 calc R . .
C72 C 0.8897(8) 0.5257(7) 0.1219(7) 0.061(3) Uani 1 1 d . . .
H72 H 0.8679 0.4715 0.0729 0.073 Uiso 1 1 calc R . .
C73 C 0.9349(9) 0.5136(8) 0.1892(7) 0.082(4) Uani 1 1 d . . .
H73A H 0.9678 0.5673 0.2345 0.123 Uiso 1 1 calc R . .
H73B H 0.9859 0.4830 0.1709 0.123 Uiso 1 1 calc R . .
H73C H 0.8791 0.4830 0.2041 0.123 Uiso 1 1 calc R . .
C74 C 0.9719(10) 0.5861(9) 0.1071(10) 0.104(5) Uani 1 1 d . . .
H74A H 0.9439 0.5905 0.0630 0.156 Uiso 1 1 calc R . .
H74B H 1.0328 0.5660 0.0951 0.156 Uiso 1 1 calc R . .
H74C H 0.9912 0.6401 0.1540 0.156 Uiso 1 1 calc R . .
C75 C -0.0130(11) 0.9875(10) 0.1898(8) 0.092(5) Uani 1 1 d . . .
H75A H 0.0097 1.0154 0.2471 0.111 Uiso 1 1 calc R . .
H75B H -0.0590 0.9321 0.1736 0.111 Uiso 1 1 calc R . .
C76 C -0.0690(16) 1.0345(16) 0.1704(13) 0.160(9) Uani 1 1 d . . .
H76 H -0.0186 1.0903 0.1951 0.192 Uiso 1 1 calc R . .
C77 C -0.1553(19) 1.0491(18) 0.2198(16) 0.231(14) Uani 1 1 d . . .
H77A H -0.1882 1.0856 0.2117 0.347 Uiso 1 1 calc R . .
H77B H -0.1264 1.0744 0.2753 0.347 Uiso 1 1 calc R . .
H77C H -0.2066 0.9966 0.2043 0.347 Uiso 1 1 calc R . .
C78 C -0.089(2) 1.020(3) 0.1033(19) 0.33(3) Uani 1 1 d . . .
H78A H -0.0682 0.9778 0.0621 0.400 Uiso 1 1 calc R . .
H78B H -0.1254 1.0513 0.0920 0.400 Uiso 1 1 calc R . .
C79 C 0.5188(9) 0.8737(8) -0.1506(6) 0.064(3) Uani 1 1 d . . .
H79A H 0.5062 0.8137 -0.1723 0.077 Uiso 1 1 calc R . .
H79B H 0.5928 0.9006 -0.1286 0.077 Uiso 1 1 calc R . .
C80 C 0.4896(12) 0.8928(11) -0.2149(8) 0.101(5) Uani 1 1 d . . .
H80 H 0.5157 0.9541 -0.1881 0.121 Uiso 1 1 calc R . .
C81 C 0.3900(16) 0.8796(17) -0.2383(10) 0.194(12) Uani 1 1 d . . .
H81A H 0.3514 0.8245 -0.2489 0.291 Uiso 1 1 calc R . .
H81B H 0.3824 0.8841 -0.2860 0.291 Uiso 1 1 calc R . .
H81C H 0.3632 0.9205 -0.1971 0.291 Uiso 1 1 calc R . .
C82 C 0.5596(13) 0.8668(11) -0.2790(8) 0.121(6) Uani 1 1 d . . .
H82A H 0.5429 0.8068 -0.3080 0.182 Uiso 1 1 calc R . .
H82B H 0.6321 0.8897 -0.2543 0.182 Uiso 1 1 calc R . .
H82C H 0.5480 0.8874 -0.3152 0.182 Uiso 1 1 calc R . .
C83 C 0.2806(9) 1.0858(7) 0.4256(7) 0.062(3) Uani 1 1 d . . .
H83A H 0.2647 1.0503 0.3681 0.075 Uiso 1 1 calc R . .
H83B H 0.3514 1.1228 0.4390 0.075 Uiso 1 1 calc R . .
C84 C 0.2024(12) 1.1371(8) 0.4540(7) 0.079(4) Uani 1 1 d . . .
H84 H 0.2251 1.1763 0.5111 0.095 Uiso 1 1 calc R . .
C85 C 0.0922(11) 1.0846(10) 0.4433(9) 0.110(6) Uani 1 1 d . . .
H85A H 0.0699 1.0428 0.3883 0.165 Uiso 1 1 calc R . .
H85B H 0.0458 1.1197 0.4592 0.165 Uiso 1 1 calc R . .
H85C H 0.0906 1.0579 0.4758 0.165 Uiso 1 1 calc R . .
C86 C 0.2076(13) 1.1888(10) 0.4104(9) 0.112(5) Uani 1 1 d . . .
H86A H 0.2783 1.2231 0.4203 0.167 Uiso 1 1 calc R . .
H86B H 0.1613 1.2238 0.4296 0.167 Uiso 1 1 calc R . .
H86C H 0.1864 1.1517 0.3540 0.167 Uiso 1 1 calc R . .
C87 C 0.1520(10) 0.6861(12) 0.6261(12) 0.134(8) Uani 1 1 d . . .
H87 H 0.2007 0.6616 0.6350 0.161 Uiso 1 1 calc R . .
C88 C 0.0527(12) 0.6630(13) 0.6318(13) 0.146(8) Uani 1 1 d . . .
H88 H 0.0461 0.7136 0.6781 0.175 Uiso 1 1 calc R . .
C89 C 0.0205(11) 0.5995(9) 0.6595(10) 0.111(6) Uani 1 1 d . . .
H89A H 0.0111 0.5444 0.6154 0.166 Uiso 1 1 calc R . .
H89B H -0.0444 0.6031 0.6800 0.166 Uiso 1 1 calc R . .
H89C H 0.0741 0.6102 0.7007 0.166 Uiso 1 1 calc R . .
C90 C -0.0258(12) 0.6537(12) 0.5691(12) 0.142(7) Uani 1 1 d . . .
H90A H 0.0048 0.6899 0.5480 0.214 Uiso 1 1 calc R . .
H90B H -0.0862 0.6686 0.5919 0.214 Uiso 1 1 calc R . .
H90C H -0.0467 0.5967 0.5270 0.214 Uiso 1 1 calc R . .
O13 O 0.2810(6) 0.6792(5) 0.0774(4) 0.072(2) Uani 1 1 d . . .
H13A H 0.3325 0.6641 0.0550 0.108 Uiso 1 1 d R . .
H13B H 0.3062 0.7317 0.0954 0.108 Uiso 1 1 d R . .

loop_
_atom_site_aniso_label
_atom_site_aniso_U_11
_atom_site_aniso_U_22
_atom_site_aniso_U_33
_atom_site_aniso_U_23
_atom_site_aniso_U_13
_atom_site_aniso_U_12
N1 0.055(6) 0.060(6) 0.043(5) 0.028(5) 0.002(4) 0.013(5)
N2 0.046(5) 0.039(5) 0.041(5) 0.018(4) 0.008(4) 0.006(4)
N3 0.050(5) 0.044(5) 0.038(5) 0.015(4) 0.009(4) 0.014(4)
N4 0.058(6) 0.066(6) 0.036(5) 0.034(5) 0.019(4) 0.031(5)
N5 0.042(5) 0.064(6) 0.049(5) 0.037(5) 0.024(4) 0.029(4)
N6 0.041(5) 0.033(5) 0.040(5) 0.019(4) -0.001(4) 0.010(4)
N7 0.037(5) 0.045(5) 0.035(5) 0.016(4) 0.000(4) 0.008(4)
N8 0.038(5) 0.078(7) 0.040(5) 0.035(5) 0.016(4) 0.018(4)
N9 0.046(5) 0.060(6) 0.048(5) 0.037(5) 0.016(4) 0.017(4)
N10 0.044(5) 0.045(5) 0.032(4) 0.016(4) 0.002(4) 0.009(4)
N11 0.046(5) 0.051(6) 0.043(5) 0.025(5) 0.005(4) 0.015(4)
N12 0.078(7) 0.063(7) 0.056(6) 0.036(5) 0.001(5) 0.025(5)
O1 0.075(6) 0.144(8) 0.066(5) 0.076(6) 0.021(5) 0.044(5)
O2 0.068(5) 0.124(7) 0.063(5) 0.065(5) 0.035(4) 0.052(5)
O3 0.050(4) 0.084(6) 0.054(5) 0.040(4) 0.012(4) 0.028(4)
O4 0.058(5) 0.096(6) 0.042(4) 0.038(4) 0.010(4) 0.035(4)
O5 0.079(6) 0.134(8) 0.082(6) 0.077(6) 0.046(5) 0.064(6)
O6 0.082(6) 0.106(7) 0.114(7) 0.080(6) 0.041(5) 0.065(5)
O7 0.094(6) 0.106(7) 0.061(5) 0.064(5) 0.031(5) 0.043(5)
O8 0.060(5) 0.098(6) 0.057(5) 0.044(5) 0.032(4) 0.043(5)
O9 0.077(5) 0.055(5) 0.077(5) 0.045(5) 0.032(4) 0.021(4)
O10 0.080(5) 0.058(5) 0.063(5) 0.038(4) 0.031(4) 0.036(4)
O11 0.069(6) 0.136(8) 0.117(7) 0.104(7) 0.032(5) 0.026(5)
O12 0.105(7) 0.121(8) 0.090(7) 0.081(7) 0.022(5) 0.052(6)
C1 0.042(6) 0.072(8) 0.048(7) 0.028(6) -0.006(5) 0.017(6)
C2 0.068(8) 0.072(9) 0.047(7) 0.029(7) 0.003(6) 0.004(6)
C3 0.044(7) 0.115(12) 0.096(10) 0.046(9) 0.043(7) 0.046(7)
C4 0.062(9) 0.127(14) 0.104(12) 0.051(11) 0.011(9) 0.055(9)
C5 0.079(11) 0.137(15) 0.111(13) 0.077(12) 0.016(10) 0.047(10)
C6 0.058(8) 0.123(12) 0.092(10) 0.066(10) 0.021(8) 0.035(8)
C7 0.058(7) 0.044(7) 0.044(7) 0.019(6) 0.003(6) -0.003(5)
C8 0.042(6) 0.042(6) 0.050(6) 0.024(5) 0.000(5) 0.003(5)
C9 0.057(7) 0.071(8) 0.039(6) 0.028(6) 0.005(5) 0.014(6)
C10 0.052(7) 0.061(8) 0.039(6) 0.024(6) 0.015(5) 0.006(5)
C11 0.042(6) 0.052(7) 0.043(6) 0.029(5) 0.005(5) 0.007(5)
C12 0.066(8) 0.083(9) 0.044(6) 0.034(7) 0.025(6) 0.043(7)
C13 0.050(7) 0.071(8) 0.051(7) 0.030(6) 0.024(6) 0.027(6)
C14 0.055(6) 0.023(5) 0.039(6) 0.016(5) 0.012(5) 0.010(4)
C15 0.039(6) 0.032(6) 0.060(7) 0.023(5) 0.019(5) 0.012(5)
C16 0.040(6) 0.050(7) 0.048(6) 0.027(6) -0.001(5) 0.010(5)
C17 0.050(6) 0.041(6) 0.033(6) 0.015(5) 0.004(5) 0.004(5)
C18 0.038(6) 0.045(6) 0.045(6) 0.029(5) 0.015(5) 0.017(5)
C19 0.050(6) 0.046(7) 0.034(6) 0.018(5) 0.008(5) 0.007(5)
C20 0.053(7) 0.034(6) 0.030(5) 0.014(5) 0.004(5) 0.010(5)
C21 0.038(6) 0.043(6) 0.030(5) 0.020(5) -0.003(4) 0.003(5)
C22 0.070(8) 0.057(8) 0.052(7) 0.026(6) 0.016(6) 0.019(6)
C23 0.075(8) 0.069(9) 0.066(8) 0.042(7) 0.016(7) 0.025(7)
C24 0.052(7) 0.080(9) 0.052(7) 0.054(7) 0.012(6) -0.006(6)
C25 0.036(6) 0.063(8) 0.036(6) 0.014(6) 0.007(5) 0.012(5)
C26 0.038(6) 0.041(6) 0.025(5) 0.011(5) -0.011(4) 0.000(5)
C27 0.044(6) 0.059(7) 0.036(6) 0.025(6) -0.005(5) 0.007(5)
C28 0.042(6) 0.055(7) 0.036(6) 0.014(5) 0.007(5) 0.029(5)
C29 0.049(6) 0.059(7) 0.053(7) 0.033(6) 0.008(5) 0.018(5)
C30 0.052(7) 0.085(9) 0.068(8) 0.044(7) 0.012(6) 0.039(6)
C31 0.041(6) 0.061(8) 0.059(7) 0.035(6) 0.002(6) 0.004(5)
C32 0.057(8) 0.084(9) 0.084(9) 0.057(8) 0.017(7) 0.030(7)
C33 0.063(8) 0.099(10) 0.076(8) 0.068(8) 0.006(7) 0.036(7)
C34 0.051(7) 0.051(7) 0.049(6) 0.032(6) 0.004(5) 0.004(5)
C35 0.059(7) 0.045(7) 0.044(6) 0.020(6) 0.010(6) 0.008(5)
C36 0.047(7) 0.054(7) 0.050(6) 0.025(6) 0.020(5) 0.009(5)
C37 0.050(6) 0.040(6) 0.034(5) 0.014(5) 0.009(5) 0.007(5)
C38 0.042(6) 0.025(5) 0.038(6) 0.006(5) 0.002(5) 0.003(4)
C39 0.038(6) 0.029(6) 0.039(6) 0.007(5) -0.008(5) 0.001(4)
C40 0.051(6) 0.043(6) 0.046(6) 0.027(5) 0.006(5) 0.011(5)
C41 0.038(6) 0.039(6) 0.049(6) 0.026(5) 0.005(5) 0.010(4)
C42 0.041(6) 0.065(8) 0.049(6) 0.032(6) 0.014(5) 0.018(5)
C43 0.024(5) 0.074(8) 0.079(8) 0.043(7) 0.019(6) 0.011(5)
C44 0.057(8) 0.084(9) 0.077(9) 0.048(8) 0.008(7) 0.033(7)
C45 0.062(8) 0.089(10) 0.056(7) 0.042(7) 0.013(6) 0.030(7)
C46 0.038(6) 0.060(7) 0.052(6) 0.036(6) 0.000(5) 0.013(5)
C47 0.039(6) 0.036(6) 0.044(6) 0.014(5) 0.000(5) 0.011(5)
C48 0.040(6) 0.050(7) 0.028(5) 0.018(5) -0.001(4) 0.007(5)
C49 0.058(7) 0.046(7) 0.038(6) 0.019(5) 0.016(5) 0.022(5)
C50 0.060(7) 0.040(6) 0.039(6) 0.019(5) 0.010(5) 0.019(5)
C51 0.042(6) 0.062(7) 0.025(5) 0.020(5) 0.014(5) 0.017(5)
C52 0.054(7) 0.066(8) 0.067(8) 0.041(7) 0.014(6) 0.028(6)
C53 0.046(7) 0.077(8) 0.053(7) 0.038(7) 0.020(5) 0.016(6)
C54 0.046(6) 0.073(8) 0.034(6) 0.030(6) 0.002(5) 0.014(6)
C55 0.053(7) 0.104(11) 0.061(8) 0.062(8) 0.008(6) 0.010(7)
C56 0.062(7) 0.049(7) 0.063(7) 0.043(6) -0.011(6) 0.000(6)
C57 0.061(7) 0.059(8) 0.053(7) 0.042(6) -0.006(6) 0.014(6)
C58 0.046(6) 0.064(8) 0.032(5) 0.024(6) -0.002(5) 0.015(5)
C59 0.044(6) 0.054(7) 0.031(5) 0.019(5) 0.008(5) 0.014(5)
C60 0.066(8) 0.067(8) 0.055(7) 0.041(7) -0.005(6) 0.014(6)
C61 0.057(7) 0.077(9) 0.063(8) 0.039(7) 0.003(6) 0.031(6)
C62 0.078(9) 0.097(11) 0.073(9) 0.054(9) 0.005(7) 0.036(8)
C63 0.107(13) 0.115(14) 0.132(15) 0.065(12) 0.013(11) 0.063(11)
C64 0.161(18) 0.162(18) 0.103(13) 0.073(13) 0.045(12) 0.125(15)
C65 0.115(13) 0.133(15) 0.086(11) 0.061(11) 0.032(9) 0.068(11)
C66 0.088(10) 0.107(11) 0.065(8) 0.050(8) 0.017(7) 0.056(9)
C67 0.077(8) 0.096(10) 0.064(8) 0.059(8) 0.026(7) 0.033(7)
C68 0.067(9) 0.131(14) 0.113(12) 0.096(11) 0.038(9) 0.034(9)
C69 0.141(14) 0.135(15) 0.130(14) 0.093(12) 0.085(12) 0.089(12)
C70 0.102(14) 0.17(2) 0.162(18) 0.103(17) -0.006(13) -0.008(13)
C71 0.042(6) 0.054(7) 0.045(6) 0.017(6) -0.007(5) 0.006(5)
C72 0.057(7) 0.061(8) 0.062(8) 0.027(7) -0.002(6) 0.020(6)
C73 0.070(9) 0.087(10) 0.077(9) 0.030(8) -0.013(7) 0.026(7)
C74 0.078(10) 0.118(13) 0.150(15) 0.085(12) 0.042(10) 0.040(9)
C75 0.101(11) 0.137(14) 0.099(11) 0.081(11) 0.048(9) 0.082(10)
C76 0.160(18) 0.29(3) 0.18(2) 0.18(2) 0.117(17) 0.175(19)
C77 0.22(3) 0.37(4) 0.29(3) 0.23(3) 0.15(3) 0.24(3)
C78 0.33(4) 0.74(7) 0.37(4) 0.48(5) 0.25(4) 0.44(5)
C79 0.080(8) 0.075(9) 0.049(7) 0.039(7) 0.009(6) 0.020(7)
C80 0.089(11) 0.170(16) 0.079(10) 0.092(12) 0.015(9) 0.029(10)
C81 0.156(19) 0.41(4) 0.101(14) 0.17(2) 0.029(13) 0.12(2)
C82 0.157(15) 0.170(17) 0.066(10) 0.082(11) 0.050(10) 0.042(12)
C83 0.079(8) 0.070(8) 0.054(7) 0.037(7) 0.020(6) 0.033(7)
C84 0.119(12) 0.088(10) 0.051(7) 0.033(8) 0.032(8) 0.062(9)
C85 0.093(12) 0.164(17) 0.137(14) 0.103(14) 0.054(11) 0.078(11)
C86 0.169(16) 0.107(13) 0.100(12) 0.066(11) 0.036(11) 0.073(12)
C87 0.049(8) 0.23(2) 0.26(2) 0.225(19) 0.055(11) 0.044(10)
C88 0.077(11) 0.21(2) 0.22(2) 0.185(19) -0.012(13) -0.007(12)
C89 0.102(11) 0.106(13) 0.156(15) 0.103(12) 0.011(10) 0.000(9)
C90 0.088(12) 0.20(2) 0.19(2) 0.143(18) 0.020(13) 0.024(12)
O13 0.079(6) 0.116(7) 0.054(5) 0.051(5) 0.029(4) 0.059(5)

loop_
_atom_type_symbol
_atom_type_description
_atom_type_scat_dispersion_real
_atom_type_scat_dispersion_imag
_atom_type_scat_source
C C 0.0033 0.0016 'International Tables Vol C Tables 4.2.6.8 and 6.1.1.4'
H H 0.0000 0.0000 'International Tables Vol C Tables 4.2.6.8 and 6.1.1.4'
N N 0.0061 0.0033 'International Tables Vol C Tables 4.2.6.8 and 6.1.1.4'
O O 0.0106 0.0060 'International Tables Vol C Tables 4.2.6.8 and 6.1.1.4'

loop_
_geom_angle_atom_site_label_1
_geom_angle_atom_site_label_2
_geom_angle_atom_site_label_3
_geom_angle
_geom_angle_site_symmetry_1
_geom_angle_site_symmetry_3
_geom_angle_publ_flag
C7 N1 C1 127.9(9) . . ?
C7 N1 H1A 116.0 . . ?
C1 N1 H1A 116.0 . . ?
C8 N2 C19 117.5(8) . . ?
C17 N3 C18 117.2(8) . . ?
C20 N4 C21 123.0(8) . . ?
C20 N4 H4A 118.5 . . ?
C21 N4 H4A 118.5 . . ?
C27 N5 C26 127.3(8) . . ?
C27 N5 H5A 116.3 . . ?
C26 N5 H5A 116.4 . . ?
C28 N6 C39 115.7(8) . . ?
C37 N7 C38 117.0(8) . . ?
C40 N8 C41 128.6(8) . . ?
C40 N8 H8A 115.7 . . ?
C41 N8 H8A 115.7 . . ?
C47 N9 C46 128.0(8) . . ?
C47 N9 H9A 116.0 . . ?
C46 N9 H9A 116.0 . . ?
C48 N10 C59 117.0(8) . . ?
C57 N11 C58 116.8(9) . . ?
C60 N12 C61 128.6(9) . . ?
C60 N12 H12A 115.7 . . ?
C61 N12 H12A 115.7 . . ?
C10 O2 C67 118.9(8) . . ?
C15 O3 C71 119.2(8) . . ?
C30 O6 C75 119.3(9) . . ?
C35 O7 C79 118.6(8) . . ?
C50 O10 C83 117.4(8) . . ?
C55 O11 C87 116.7(10) . . ?
C2 C1 C6 119.1(11) . . ?
C2 C1 N1 117.9(9) . . ?
C6 C1 N1 123.0(10) . . ?
C1 C2 C3 121.0(11) . . ?
C1 C2 H2 119.5 . . ?
C3 C2 H2 119.5 . . ?
C4 C3 C2 119.5(12) . . ?
C4 C3 H3 120.3 . . ?
C2 C3 H3 120.2 . . ?
C5 C4 C3 118.6(12) . . ?
C5 C4 H4 120.7 . . ?
C3 C4 H4 120.7 . . ?
C4 C5 C6 122.3(13) . . ?
C4 C5 H5 118.8 . . ?
C6 C5 H5 118.8 . . ?
C5 C6 C1 119.4(12) . . ?
C5 C6 H6 120.3 . . ?
C1 C6 H6 120.3 . . ?
O1 C7 N1 124.5(11) . . ?
O1 C7 C8 118.8(10) . . ?
N1 C7 C8 116.7(9) . . ?
N2 C8 C9 123.7(9) . . ?
N2 C8 C7 120.6(9) . . ?
C9 C8 C7 115.7(9) . . ?
C10 C9 C8 118.3(9) . . ?
C10 C9 H9 120.8 . . ?
C8 C9 H9 120.8 . . ?
O2 C10 C9 123.6(9) . . ?
O2 C10 C11 116.3(10) . . ?
C9 C10 C11 120.1(9) . . ?
C12 C11 C19 122.3(9) . . ?
C12 C11 C10 120.4(9) . . ?
C19 C11 C10 117.2(9) . . ?
C13 C12 C11 120.5(9) . . ?
C13 C12 H12 119.7 . . ?
C11 C12 H12 119.7 . . ?
C12 C13 C14 120.6(10) . . ?
C12 C13 H13 119.7 . . ?
C14 C13 H13 119.7 . . ?
C18 C14 C15 117.6(8) . . ?
C18 C14 C13 121.5(9) . . ?
C15 C14 C13 121.0(9) . . ?
C16 C15 O3 125.8(9) . . ?
C16 C15 C14 119.5(9) . . ?
O3 C15 C14 114.7(8) . . ?
C15 C16 C17 118.9(9) . . ?
C15 C16 H16 120.5 . . ?
C17 C16 H16 120.5 . . ?
N3 C17 C16 124.2(9) . . ?
N3 C17 C20 119.5(9) . . ?
C16 C17 C20 116.3(8) . . ?
N3 C18 C14 122.4(8) . . ?
N3 C18 C19 119.7(8) . . ?
C14 C18 C19 117.6(8) . . ?
N2 C19 C11 123.0(9) . . ?
N2 C19 C18 119.6(8) . . ?
C11 C19 C18 117.4(9) . . ?
O4 C20 N4 123.5(9) . . ?
O4 C20 C17 118.6(9) . . ?
N4 C20 C17 117.8(8) . . ?
C22 C21 C26 118.2(9) . . ?
C22 C21 N4 119.4(9) . . ?
C26 C21 N4 122.3(8) . . ?
C23 C22 C21 122.2(11) . . ?
C23 C22 H22 118.9 . . ?
C21 C22 H22 118.9 . . ?
C24 C23 C22 118.8(10) . . ?
C24 C23 H23 120.6 . . ?
C22 C23 H23 120.6 . . ?
C23 C24 C25 121.5(10) . . ?
C23 C24 H24 119.3 . . ?
C25 C24 H24 119.3 . . ?
C26 C25 C24 120.2(10) . . ?
C26 C25 H25 119.9 . . ?
C24 C25 H25 119.9 . . ?
C25 C26 C21 119.0(9) . . ?
C25 C26 N5 123.8(9) . . ?
C21 C26 N5 117.2(8) . . ?
O5 C27 N5 126.4(9) . . ?
O5 C27 C28 117.2(9) . . ?
N5 C27 C28 116.3(9) . . ?
N6 C28 C29 125.5(9) . . ?
N6 C28 C27 116.2(8) . . ?
C29 C28 C27 118.1(9) . . ?
C28 C29 C30 118.9(9) . . ?
C28 C29 H29 120.6 . . ?
C30 C29 H29 120.6 . . ?
O6 C30 C29 125.0(10) . . ?
O6 C30 C31 117.1(10) . . ?
C29 C30 C31 117.8(9) . . ?
C39 C31 C30 118.6(9) . . ?
C39 C31 C32 120.3(10) . . ?
C30 C31 C32 121.1(10) . . ?
C33 C32 C31 120.5(10) . . ?
C33 C32 H32 119.7 . . ?
C31 C32 H32 119.7 . . ?
C32 C33 C34 121.6(10) . . ?
C32 C33 H33 119.2 . . ?
C34 C33 H33 119.2 . . ?
C35 C34 C38 117.6(9) . . ?
C35 C34 C33 123.0(9) . . ?
C38 C34 C33 119.3(9) . . ?
O7 C35 C36 125.9(9) . . ?
O7 C35 C34 114.8(10) . . ?
C36 C35 C34 119.3(9) . . ?
C35 C36 C37 118.8(9) . . ?
C35 C36 H36 120.6 . . ?
C37 C36 H36 120.6 . . ?
N7 C37 C36 123.7(9) . . ?
N7 C37 C40 118.0(8) . . ?
C36 C37 C40 118.2(9) . . ?
N7 C38 C34 123.3(9) . . ?
N7 C38 C39 117.6(8) . . ?
C34 C38 C39 119.1(9) . . ?
N6 C39 C31 123.3(9) . . ?
N6 C39 C38 118.0(8) . . ?
C31 C39 C38 118.6(9) . . ?
O8 C40 N8 126.1(9) . . ?
O8 C40 C37 120.6(8) . . ?
N8 C40 C37 113.3(9) . . ?
C42 C41 N8 123.2(8) . . ?
C42 C41 C46 117.7(9) . . ?
N8 C41 C46 119.1(8) . . ?
C43 C42 C41 121.2(9) . . ?
C43 C42 H42 119.4 . . ?
C41 C42 H42 119.4 . . ?
C42 C43 C44 120.1(9) . . ?
C42 C43 H43 120.0 . . ?
C44 C43 H43 120.0 . . ?
C45 C44 C43 119.4(10) . . ?
C45 C44 H44 120.3 . . ?
C43 C44 H44 120.3 . . ?
C44 C45 C46 121.4(10) . . ?
C44 C45 H45 119.3 . . ?
C46 C45 H45 119.3 . . ?
C45 C46 C41 120.1(9) . . ?
C45 C46 N9 116.9(9) . . ?
C41 C46 N9 122.9(8) . . ?
O9 C47 N9 126.8(9) . . ?
O9 C47 C48 121.4(9) . . ?
N9 C47 C48 111.8(8) . . ?
N10 C48 C49 125.3(9) . . ?
N10 C48 C47 115.6(9) . . ?
C49 C48 C47 119.1(8) . . ?
C48 C49 C50 118.4(9) . . ?
C48 C49 H49 120.8 . . ?
C50 C49 H49 120.8 . . ?
O10 C50 C49 125.9(9) . . ?
O10 C50 C51 116.0(8) . . ?
C49 C50 C51 118.1(9) . . ?
C59 C51 C50 118.7(8) . . ?
C59 C51 C52 119.7(9) . . ?
C50 C51 C52 121.6(9) . . ?
C53 C52 C51 119.8(10) . . ?
C53 C52 H52 120.1 . . ?
C51 C52 H52 120.1 . . ?
C52 C53 C54 121.9(9) . . ?
C52 C53 H53 119.0 . . ?
C54 C53 H53 119.0 . . ?
C53 C54 C58 120.8(9) . . ?
C53 C54 C55 124.4(10) . . ?
C58 C54 C55 114.8(10) . . ?
C56 C55 O11 125.3(10) . . ?
C56 C55 C54 122.0(10) . . ?
O11 C55 C54 112.7(11) . . ?
C55 C56 C57 115.7(9) . . ?
C55 C56 H56 122.1 . . ?
C57 C56 H56 122.1 . . ?
N11 C57 C56 126.7(10) . . ?
N11 C57 C60 117.8(10) . . ?
C56 C57 C60 115.5(9) . . ?
N11 C58 C54 123.9(9) . . ?
N11 C58 C59 118.3(9) . . ?
C54 C58 C59 117.8(9) . . ?
N10 C59 C51 122.3(8) . . ?
N10 C59 C58 117.7(9) . . ?
C51 C59 C58 120.0(8) . . ?
O12 C60 N12 124.2(11) . . ?
O12 C60 C57 120.5(11) . . ?
N12 C60 C57 115.3(9) . . ?
C66 C61 C62 118.6(11) . . ?
C66 C61 N12 117.7(10) . . ?
C62 C61 N12 123.6(11) . . ?
C63 C62 C61 118.9(13) . . ?
C63 C62 H62 120.6 . . ?
C61 C62 H62 120.6 . . ?
C64 C63 C62 121.9(15) . . ?
C64 C63 H63 119.0 . . ?
C62 C63 H63 119.0 . . ?
C63 C64 C65 120.0(15) . . ?
C63 C64 H64 120.0 . . ?
C65 C64 H64 120.0 . . ?
C66 C65 C64 119.3(15) . . ?
C66 C65 H65 120.4 . . ?
C64 C65 H65 120.4 . . ?
C65 C66 C61 121.3(12) . . ?
C65 C66 H66 119.3 . . ?
C61 C66 H66 119.3 . . ?
O2 C67 C68 106.6(9) . . ?
O2 C67 H67A 110.4 . . ?
C68 C67 H67A 110.4 . . ?
O2 C67 H67B 110.4 . . ?
C68 C67 H67B 110.4 . . ?
H67A C67 H67B 108.6 . . ?
C70 C68 C67 113.5(13) . . ?
C70 C68 C69 111.7(14) . . ?
C67 C68 C69 110.0(11) . . ?
C70 C68 H68 107.1 . . ?
C67 C68 H68 107.1 . . ?
C69 C68 H68 107.1 . . ?
C68 C69 H69A 109.5 . . ?
C68 C69 H69B 109.5 . . ?
H69A C69 H69B 109.5 . . ?
C68 C69 H69C 109.5 . . ?
H69A C69 H69C 109.5 . . ?
H69B C69 H69C 109.5 . . ?
C68 C70 H70A 109.5 . . ?
C68 C70 H70B 109.5 . . ?
H70A C70 H70B 109.5 . . ?
C68 C70 H70C 109.5 . . ?
H70A C70 H70C 109.5 . . ?
H70B C70 H70C 109.5 . . ?
O3 C71 C72 108.1(8) . . ?
O3 C71 H71A 110.1 . . ?
C72 C71 H71A 110.1 . . ?
O3 C71 H71B 110.1 . . ?
C72 C71 H71B 110.1 . . ?
H71A C71 H71B 108.4 . . ?
C74 C72 C71 110.6(10) . . ?
C74 C72 C73 110.4(10) . . ?
C71 C72 C73 109.1(9) . . ?
C74 C72 H72 108.9 . . ?
C71 C72 H72 108.9 . . ?
C73 C72 H72 108.9 . . ?
C72 C73 H73A 109.5 . . ?
C72 C73 H73B 109.5 . . ?
H73A C73 H73B 109.5 . . ?
C72 C73 H73C 109.5 . . ?
H73A C73 H73C 109.5 . . ?
H73B C73 H73C 109.5 . . ?
C72 C74 H74A 109.5 . . ?
C72 C74 H74B 109.5 . . ?
H74A C74 H74B 109.5 . . ?
C72 C74 H74C 109.5 . . ?
H74A C74 H74C 109.5 . . ?
H74B C74 H74C 109.5 . . ?
O6 C75 C76 109.7(11) . . ?
O6 C75 H75A 109.7 . . ?
C76 C75 H75A 109.7 . . ?
O6 C75 H75B 109.7 . . ?
C76 C75 H75B 109.7 . . ?
H75A C75 H75B 108.2 . . ?
C78 C76 C75 121(2) . . ?
C78 C76 C77 116(2) . . ?
C75 C76 C77 108.9(15) . . ?
C78 C76 H76 102.3 . . ?
C75 C76 H76 102.3 . . ?
C77 C76 H76 102.3 . . ?
C76 C77 H77A 109.5 . . ?
C76 C77 H77B 109.5 . . ?
H77A C77 H77B 109.5 . . ?
C76 C77 H77C 109.5 . . ?
H77A C77 H77C 109.5 . . ?
H77B C77 H77C 109.5 . . ?
C76 C78 H78A 120.0 . . ?
C76 C78 H78B 120.0 . . ?
H78A C78 H78B 120.0 . . ?
O7 C79 C80 108.3(10) . . ?
O7 C79 H79A 110.0 . . ?
C80 C79 H79A 110.0 . . ?
O7 C79 H79B 110.0 . . ?
C80 C79 H79B 110.0 . . ?
H79A C79 H79B 108.4 . . ?
C81 C80 C79 118.8(13) . . ?
C81 C80 C82 117.7(14) . . ?
C79 C80 C82 110.4(12) . . ?
C81 C80 H80 102.2 . . ?
C79 C80 H80 102.2 . . ?
C82 C80 H80 102.2 . . ?
C80 C81 H81A 109.5 . . ?
C80 C81 H81B 109.5 . . ?
H81A C81 H81B 109.5 . . ?
C80 C81 H81C 109.5 . . ?
H81A C81 H81C 109.5 . . ?
H81B C81 H81C 109.5 . . ?
C80 C82 H82A 109.5 . . ?
C80 C82 H82B 109.5 . . ?
H82A C82 H82B 109.5 . . ?
C80 C82 H82C 109.5 . . ?
H82A C82 H82C 109.5 . . ?
H82B C82 H82C 109.5 . . ?
O10 C83 C84 108.3(9) . . ?
O10 C83 H83A 110.0 . . ?
C84 C83 H83A 110.0 . . ?
O10 C83 H83B 110.0 . . ?
C84 C83 H83B 110.0 . . ?
H83A C83 H83B 108.4 . . ?
C85 C84 C83 113.2(11) . . ?
C85 C84 C86 111.8(12) . . ?
C83 C84 C86 108.3(10) . . ?
C85 C84 H84 107.8 . . ?
C83 C84 H84 107.8 . . ?
C86 C84 H84 107.8 . . ?
C84 C85 H85A 109.5 . . ?
C84 C85 H85B 109.5 . . ?
H85A C85 H85B 109.5 . . ?
C84 C85 H85C 109.5 . . ?
H85A C85 H85C 109.5 . . ?
H85B C85 H85C 109.5 . . ?
C84 C86 H86A 109.5 . . ?
C84 C86 H86B 109.5 . . ?
H86A C86 H86B 109.5 . . ?
C84 C86 H86C 109.5 . . ?
H86A C86 H86C 109.5 . . ?
H86B C86 H86C 109.5 . . ?
C88 C87 O11 115.7(13) . . ?
C88 C87 H87 122.2 . . ?
O11 C87 H87 122.2 . . ?
C87 C88 C90 117.0(15) . . ?
C87 C88 C89 117.6(15) . . ?
C90 C88 C89 114.2(14) . . ?
C87 C88 H88 101.3 . . ?
C90 C88 H88 101.3 . . ?
C89 C88 H88 101.3 . . ?
C88 C89 H89A 109.5 . . ?
C88 C89 H89B 109.5 . . ?
H89A C89 H89B 109.5 . . ?
C88 C89 H89C 109.5 . . ?
H89A C89 H89C 109.5 . . ?
H89B C89 H89C 109.5 . . ?
C88 C90 H90A 109.5 . . ?
C88 C90 H90B 109.5 . . ?
H90A C90 H90B 109.5 . . ?
C88 C90 H90C 109.5 . . ?
H90A C90 H90C 109.5 . . ?
H90B C90 H90C 109.5 . . ?
H13A O13 H13B 97.7 . . ?

loop_
_geom_bond_atom_site_label_1
_geom_bond_atom_site_label_2
_geom_bond_distance
_geom_bond_site_symmetry_2
_geom_bond_publ_flag
N1 C7 1.357(12) . ?
N1 C1 1.433(12) . ?
N1 H1A 0.8600 . ?
N2 C8 1.352(11) . ?
N2 C19 1.355(12) . ?
N3 C17 1.327(11) . ?
N3 C18 1.361(11) . ?
N4 C20 1.342(11) . ?
N4 C21 1.434(11) . ?
N4 H4A 0.8600 . ?
N5 C27 1.324(12) . ?
N5 C26 1.407(11) . ?
N5 H5A 0.8600 . ?
N6 C28 1.335(11) . ?
N6 C39 1.375(11) . ?
N7 C37 1.328(11) . ?
N7 C38 1.354(11) . ?
N8 C40 1.346(11) . ?
N8 C41 1.393(11) . ?
N8 H8A 0.8600 . ?
N9 C47 1.320(11) . ?
N9 C46 1.442(12) . ?
N9 H9A 0.8600 . ?
N10 C48 1.332(11) . ?
N10 C59 1.365(11) . ?
N11 C57 1.309(11) . ?
N11 C58 1.349(12) . ?
N12 C60 1.341(13) . ?
N12 C61 1.409(13) . ?
N12 H12A 0.8600 . ?
O1 C7 1.221(11) . ?
O2 C10 1.360(11) . ?
O2 C67 1.455(11) . ?
O3 C15 1.351(11) . ?
O3 C71 1.442(11) . ?
O4 C20 1.234(10) . ?
O5 C27 1.235(11) . ?
O6 C30 1.313(12) . ?
O6 C75 1.436(13) . ?
O7 C35 1.350(11) . ?
O7 C79 1.439(12) . ?
O8 C40 1.220(11) . ?
O9 C47 1.206(11) . ?
O10 C50 1.348(11) . ?
O10 C83 1.428(11) . ?
O11 C55 1.370(13) . ?
O11 C87 1.456(13) . ?
O12 C60 1.224(11) . ?
C1 C2 1.372(14) . ?
C1 C6 1.375(15) . ?
C2 C3 1.386(15) . ?
C2 H2 0.9300 . ?
C3 C4 1.378(17) . ?
C3 H3 0.9300 . ?
C4 C5 1.362(17) . ?
C4 H4 0.9300 . ?
C5 C6 1.367(17) . ?
C5 H5 0.9300 . ?
C6 H6 0.9300 . ?
C7 C8 1.496(14) . ?
C8 C9 1.394(13) . ?
C9 C10 1.374(14) . ?
C9 H9 0.9300 . ?
C10 C11 1.416(13) . ?
C11 C12 1.399(13) . ?
C11 C19 1.409(12) . ?
C12 C13 1.335(13) . ?
C12 H12 0.9300 . ?
C13 C14 1.421(12) . ?
C13 H13 0.9300 . ?
C14 C18 1.405(12) . ?
C14 C15 1.414(13) . ?
C15 C16 1.350(12) . ?
C16 C17 1.393(13) . ?
C16 H16 0.9300 . ?
C17 C20 1.525(12) . ?
C18 C19 1.471(12) . ?
C21 C22 1.385(13) . ?
C21 C26 1.409(13) . ?
C22 C23 1.373(14) . ?
C22 H22 0.9300 . ?
C23 C24 1.349(15) . ?
C23 H23 0.9300 . ?
C24 C25 1.386(13) . ?
C24 H24 0.9300 . ?
C25 C26 1.382(12) . ?
C25 H25 0.9300 . ?
C27 C28 1.527(13) . ?
C28 C29 1.381(12) . ?
C29 C30 1.403(13) . ?
C29 H29 0.9300 . ?
C30 C31 1.408(14) . ?
C31 C39 1.404(13) . ?
C31 C32 1.430(13) . ?
C32 C33 1.349(14) . ?
C32 H32 0.9300 . ?
C33 C34 1.429(14) . ?
C33 H33 0.9300 . ?
C34 C35 1.397(14) . ?
C34 C38 1.414(12) . ?
C35 C36 1.371(14) . ?
C36 C37 1.407(12) . ?
C36 H36 0.9300 . ?
C37 C40 1.494(13) . ?
C38 C39 1.459(12) . ?
C41 C42 1.393(12) . ?
C41 C46 1.395(12) . ?
C42 C43 1.366(13) . ?
C42 H42 0.9300 . ?
C43 C44 1.378(14) . ?
C43 H43 0.9300 . ?
C44 C45 1.362(14) . ?
C44 H44 0.9300 . ?
C45 C46 1.370(13) . ?
C45 H45 0.9300 . ?
C47 C48 1.538(13) . ?
C48 C49 1.375(13) . ?
C49 C50 1.380(12) . ?
C49 H49 0.9300 . ?
C50 C51 1.431(12) . ?
C51 C59 1.386(13) . ?
C51 C52 1.433(13) . ?
C52 C53 1.354(13) . ?
C52 H52 0.9300 . ?
C53 C54 1.391(14) . ?
C53 H53 0.9300 . ?
C54 C58 1.398(13) . ?
C54 C55 1.439(14) . ?
C55 C56 1.355(15) . ?
C56 C57 1.385(14) . ?
C56 H56 0.9300 . ?
C57 C60 1.510(15) . ?
C58 C59 1.458(13) . ?
C61 C66 1.388(15) . ?
C61 C62 1.389(15) . ?
C62 C63 1.360(17) . ?
C62 H62 0.9300 . ?
C63 C64 1.35(2) . ?
C63 H63 0.9300 . ?
C64 C65 1.372(19) . ?
C64 H64 0.9300 . ?
C65 C66 1.354(17) . ?
C65 H65 0.9300 . ?
C66 H66 0.9300 . ?
C67 C68 1.496(15) . ?
C67 H67A 0.9700 . ?
C67 H67B 0.9700 . ?
C68 C70 1.49(2) . ?
C68 C69 1.537(18) . ?
C68 H68 0.9800 . ?
C69 H69A 0.9600 . ?
C69 H69B 0.9600 . ?
C69 H69C 0.9600 . ?
C70 H70A 0.9600 . ?
C70 H70B 0.9600 . ?
C70 H70C 0.9600 . ?
C71 C72 1.521(14) . ?
C71 H71A 0.9700 . ?
C71 H71B 0.9700 . ?
C72 C74 1.510(15) . ?
C72 C73 1.536(14) . ?
C72 H72 0.9800 . ?
C73 H73A 0.9600 . ?
C73 H73B 0.9600 . ?
C73 H73C 0.9600 . ?
C74 H74A 0.9600 . ?
C74 H74B 0.9600 . ?
C74 H74C 0.9600 . ?
C75 C76 1.436(18) . ?
C75 H75A 0.9700 . ?
C75 H75B 0.9700 . ?
C76 C78 1.19(3) . ?
C76 C77 1.50(2) . ?
C76 H76 0.9800 . ?
C77 H77A 0.9600 . ?
C77 H77B 0.9600 . ?
C77 H77C 0.9600 . ?
C78 H78A 0.9300 . ?
C78 H78B 0.9300 . ?
C79 C80 1.497(15) . ?
C79 H79A 0.9700 . ?
C79 H79B 0.9700 . ?
C80 C81 1.309(19) . ?
C80 C82 1.526(18) . ?
C80 H80 0.9800 . ?
C81 H81A 0.9600 . ?
C81 H81B 0.9600 . ?
C81 H81C 0.9600 . ?
C82 H82A 0.9600 . ?
C82 H82B 0.9600 . ?
C82 H82C 0.9600 . ?
C83 C84 1.523(15) . ?
C83 H83A 0.9700 . ?
C83 H83B 0.9700 . ?
C84 C85 1.504(18) . ?
C84 C86 1.537(16) . ?
C84 H84 0.9800 . ?
C85 H85A 0.9600 . ?
C85 H85B 0.9600 . ?
C85 H85C 0.9600 . ?
C86 H86A 0.9600 . ?
C86 H86B 0.9600 . ?
C86 H86C 0.9600 . ?
C87 C88 1.309(17) . ?
C87 H87 0.9300 . ?
C88 C90 1.48(2) . ?
C88 C89 1.496(16) . ?
C88 H88 0.9800 . ?
C89 H89A 0.9600 . ?
C89 H89B 0.9600 . ?
C89 H89C 0.9600 . ?
C90 H90A 0.9600 . ?
C90 H90B 0.9600 . ?
C90 H90C 0.9600 . ?
O13 H13A 0.8525 . ?
O13 H13B 0.8514 . ?

loop_
_cod_related_entry_id
_cod_related_entry_database
_cod_related_entry_code
1 ChemSpider 30658983
